data_2106262
loop_
_publ_author_name
'Brunel-Lauegt, M.'
'Guitel, J.C.'

_publ_section_title
;
 Structure cristalline de Cu5 O2 (P O4)2
;
_journal_name_full 'Acta Crystallographica B (24,1968-38,1982)'
_journal_page_first 3465
_journal_page_last 3468
_journal_volume 33
_journal_year 1977
_chemical_formula_sum 'Cu5 O10 P2'
_chemical_name_systematic 'Cu5 O2 (P O4)2'
_space_group_IT_number 2
_symmetry_space_group_name_Hall '-P 1'
_symmetry_space_group_name_H-M 'P -1'
_cell_angle_alpha 111.66
_cell_angle_beta 90.19
_cell_angle_gamma 82.56
_cell_formula_units_Z 1
_cell_length_a 7.603
_cell_length_b 5.304
_cell_length_c 5.2
_cell_volume 193.024
_citation_journal_id_ASTM ACBCAR
_cod_data_source_file Brunel-Lauegt_ACBCAR_1977_756.cif
_cod_data_source_block Cu5O10P2
_cod_original_cell_volume 193.0242
_cod_database_code 2106262

loop_
_symmetry_equiv_pos_as_xyz
x,y,z
-x,-y,-z

loop_
_atom_site_label
_atom_site_type_symbol
_atom_site_fract_x
_atom_site_fract_y
_atom_site_fract_z
_atom_site_occupancy
_atom_site_U_iso_or_equiv
O3 O-2 0.8824 0.2492 0.3796 1 0.0
P1 P+5 0.7077 0.1572 0.4579 1 0.0
Cu2 Cu+2 0.36121 0.24841 0.11947 1 0.0
O1 O-2 0.5972 0.0992 0.2007 1 0.0
Cu1 Cu+2 0 0 0 1 0.0
O5 O-2 0.1122 0.3144 0.0457 1 0.0
O2 O-2 0.6091 0.3777 0.7062 1 0.0
Cu3 Cu+2 0.05932 0.38738 0.71475 1 0.0
O4 O-2 0.7616 -0.1035 0.5194 1 0.0
